data_7106047
loop_
_publ_author_name
'Tao He'
'Xutang Tao'
'Jia Yang'
'Dan Guo'
'Haibing Xia'
'Jiong Jia'
'Minhua Jiang'

_publ_section_title
;
 Aggregation-Induced Emission Enhancement of Polycyclic Aromatic Alkaloids
 Derivatives and the Crucial Role of Excited-State Proton- Transfer
;
_journal_name_full Chem.Commun.
_journal_page_first 2907
_journal_paper_doi 10.1039/c0cc04827e
_journal_volume 47
_journal_year 2011
_chemical_formula_moiety 'C22 H16 N2 O3'
_chemical_formula_sum 'C22 H16 N2 O3'
_chemical_formula_weight 356.37
_chemical_name_systematic
;
?
;
_space_group_IT_number 14
_symmetry_cell_setting monoclinic
_symmetry_space_group_name_Hall '-P 2ybc'
_symmetry_space_group_name_H-M 'P 1 21/c 1'
_atom_sites_solution_hydrogens geom
_atom_sites_solution_primary direct
_atom_sites_solution_secondary difmap
_audit_creation_method SHELXL-97
_cell_angle_alpha 90.00
_cell_angle_beta 106.178(4)
_cell_angle_gamma 90.00
_cell_formula_units_Z 4
_cell_length_a 10.898(3)
_cell_length_b 22.742(7)
_cell_length_c 7.482(2)
_cell_measurement_reflns_used 949
_cell_measurement_temperature 296(2)
_cell_measurement_theta_max 17.89
_cell_measurement_theta_min 2.64
_cell_volume 1780.9(9)
_computing_cell_refinement 'APEX2 Software Suite (Bruker,2005)'
_computing_data_collection 'APEX2 Software Suite (Bruker,2005)'
_computing_data_reduction 'APEX2 Software Suite (Bruker,2005)'
_computing_molecular_graphics 'SHELXTL (Bruker, 1997)'
_computing_publication_material 'WINGX (Farrugia,1999)'
_computing_structure_refinement 'SHELXL-97 (Sheldrick, 1997)'
_computing_structure_solution 'SIR97 (Altomare,1999)'
_diffrn_ambient_temperature 296(2)
_diffrn_measured_fraction_theta_full 1.000
_diffrn_measured_fraction_theta_max 1.000
_diffrn_measurement_device_type 'Bruker APEX2 CCD area-detector diffractometer'
_diffrn_measurement_method '\f and \w scans'
_diffrn_radiation_monochromator graphite
_diffrn_radiation_source 'fine-focus sealed tube'
_diffrn_radiation_type MoK\a
_diffrn_radiation_wavelength 0.71073
_diffrn_reflns_av_R_equivalents 0.1114
_diffrn_reflns_av_sigmaI/netI 0.0912
_diffrn_reflns_limit_h_max 13
_diffrn_reflns_limit_h_min -13
_diffrn_reflns_limit_k_max 28
_diffrn_reflns_limit_k_min -28
_diffrn_reflns_limit_l_max 9
_diffrn_reflns_limit_l_min -9
_diffrn_reflns_number 19956
_diffrn_reflns_theta_full 26.73
_diffrn_reflns_theta_max 26.73
_diffrn_reflns_theta_min 1.79
_diffrn_standards_number 0
_exptl_absorpt_coefficient_mu 0.090
_exptl_absorpt_correction_T_max 0.9884
_exptl_absorpt_correction_T_min 0.9805
_exptl_absorpt_correction_type multi-scan
_exptl_absorpt_process_details 'APEX2 Software Suite (Bruker,2005)'
_exptl_crystal_colour red
_exptl_crystal_density_diffrn 1.329
_exptl_crystal_density_method 'not measured'
_exptl_crystal_description Block
_exptl_crystal_F_000 744
_exptl_crystal_size_max 0.22
_exptl_crystal_size_mid 0.16
_exptl_crystal_size_min 0.13
_refine_diff_density_max 0.394
_refine_diff_density_min -0.537
_refine_diff_density_rms 0.069
_refine_ls_extinction_coef 0.005(2)
_refine_ls_extinction_expression Fc^*^=kFc[1+0.001xFc^2^\l^3^/sin(2\q)]^-1/4^
_refine_ls_extinction_method SHELXL
_refine_ls_goodness_of_fit_ref 1.018
_refine_ls_hydrogen_treatment constr
_refine_ls_matrix_type full
_refine_ls_number_parameters 255
_refine_ls_number_reflns 3798
_refine_ls_number_restraints 0
_refine_ls_restrained_S_all 1.018
_refine_ls_R_factor_all 0.1929
_refine_ls_R_factor_gt 0.0772
_refine_ls_shift/su_max 0.000
_refine_ls_shift/su_mean 0.000
_refine_ls_structure_factor_coef Fsqd
_refine_ls_weighting_details 'calc w=1/[\s^2^(Fo^2^)+(0.1270P)^2^+0.0000P] where P=(Fo^2^+2Fc^2^)/3'
_refine_ls_weighting_scheme calc
_refine_ls_wR_factor_gt 0.2020
_refine_ls_wR_factor_ref 0.2666
_reflns_number_gt 1508
_reflns_number_total 3798
_reflns_threshold_expression >2sigma(I)
_cod_data_source_file C0CC04827E.TXT
_cod_data_source_block x1
_cod_depositor_comments
;
The following automatic conversions were performed:

'_symmetry_cell_setting' value 'Monoclinic' changed to 'monoclinic'
according to the built-in table from CIF Core dictionary named
'cif_core.dic' version 2.4.1 from 2010-06-29.

Automatic conversion script
Id: cif_fix_values 1646 2011-03-28 12:23:43Z adriana 

2018-02-22
Z value and formula fixed to values more according to usual
chemical conventions.                 miguel
;
_cod_original_formula_sum 'C88 H64 N8 O12'
_cod_original_formula_weight 1425.47
_cod_original_formula_moiety 'C88 H64 N8 O12'
_cod_original_formula_units_Z 1
_cod_original_cell_volume 1780.8(9)
_cod_original_sg_symbol_H-M 'P2(1)/c '
_cod_database_code 7106047

loop_
_symmetry_equiv_pos_as_xyz
'x, y, z'
'-x, y+1/2, -z+1/2'
'-x, -y, -z'
'x, -y-1/2, z-1/2'

loop_
_atom_site_label
_atom_site_type_symbol
_atom_site_fract_x
_atom_site_fract_y
_atom_site_fract_z
_atom_site_U_iso_or_equiv
_atom_site_adp_type
_atom_site_occupancy
_atom_site_symmetry_multiplicity
_atom_site_calc_flag
_atom_site_refinement_flags
_atom_site_disorder_assembly
_atom_site_disorder_group
C1 C 0.1996(6) 0.5489(2) 0.2428(8) 0.0825(17) Uani 1 1 d . . .
H1A H 0.2899 0.5554 0.2690 0.124 Uiso 1 1 calc R . .
H1B H 0.1624 0.5795 0.2992 0.124 Uiso 1 1 calc R . .
H1C H 0.1616 0.5493 0.1106 0.124 Uiso 1 1 calc R . .
C5 C -0.1810(6) 0.4954(2) 0.2204(7) 0.0742(15) Uani 1 1 d . . .
H5A H -0.2456 0.5230 0.1787 0.089 Uiso 1 1 calc R . .
C17 C 0.6746(5) 0.2578(2) 0.8924(6) 0.0621(13) Uani 1 1 d . . .
H17A H 0.7539 0.2445 0.9631 0.075 Uiso 1 1 calc R . .
C4 C -0.0554(5) 0.5104(2) 0.2359(6) 0.0607(13) Uani 1 1 d . . .
H4A H -0.0365 0.5482 0.2043 0.073 Uiso 1 1 calc R . .
C6 C -0.2103(5) 0.4399(2) 0.2666(6) 0.0635(13) Uani 1 1 d . . .
H6A H -0.2946 0.4296 0.2564 0.076 Uiso 1 1 calc R . .
C18 C 0.6528(4) 0.3174(2) 0.8679(6) 0.0634(13) Uani 1 1 d . . .
H18A H 0.7180 0.3437 0.9208 0.076 Uiso 1 1 calc R . .
C7 C -0.1131(4) 0.3989(2) 0.3287(6) 0.0569(12) Uani 1 1 d . . .
H7A H -0.1329 0.3616 0.3630 0.068 Uiso 1 1 calc R . .
C2 C 0.1758(5) 0.4902(2) 0.3206(7) 0.0610(13) Uani 1 1 d . . .
C16 C 0.5814(4) 0.2185(2) 0.8145(6) 0.0551(12) Uani 1 1 d . . .
H16A H 0.5987 0.1785 0.8315 0.066 Uiso 1 1 calc R . .
C20 C 0.4365(4) 0.29793(19) 0.6854(5) 0.0460(11) Uani 1 1 d . . .
C8 C 0.0132(4) 0.41267(18) 0.3407(5) 0.0466(11) Uani 1 1 d . . .
C22 C 0.3807(5) 0.13257(19) 0.6366(7) 0.0664(14) Uani 1 1 d . . .
H22C H 0.3135 0.1127 0.5463 0.100 Uiso 1 1 calc R . .
H22B H 0.3821 0.1195 0.7592 0.100 Uiso 1 1 calc R . .
H22A H 0.4612 0.1238 0.6139 0.100 Uiso 1 1 calc R . .
C3 C 0.0427(4) 0.47010(18) 0.2975(6) 0.0498(11) Uani 1 1 d . . .
C19 C 0.5359(4) 0.3381(2) 0.7663(6) 0.0582(13) Uani 1 1 d . . .
H19A H 0.5220 0.3784 0.7506 0.070 Uiso 1 1 calc R . .
C14 C 0.3579(4) 0.19714(18) 0.6219(5) 0.0460(10) Uani 1 1 d . . .
C13 C 0.2430(4) 0.22183(17) 0.5232(5) 0.0429(10) Uani 1 1 d . . .
C15 C 0.4584(4) 0.23664(18) 0.7080(5) 0.0434(10) Uani 1 1 d . . .
C11 C 0.0133(4) 0.21628(19) 0.2991(6) 0.0486(11) Uani 1 1 d . . .
C12 C 0.1282(4) 0.18625(19) 0.4344(6) 0.0493(11) Uani 1 1 d . . .
C10 C 0.0102(4) 0.27825(18) 0.2937(6) 0.0497(11) Uani 1 1 d . . .
H10A H -0.0608 0.2969 0.2161 0.060 Uiso 1 1 calc R . .
C21 C 0.2298(4) 0.28379(18) 0.5090(5) 0.0411(10) Uani 1 1 d . . .
C9 C 0.1085(4) 0.31216(18) 0.3990(5) 0.0425(10) Uani 1 1 d . . .
N1 N 0.1108(3) 0.37142(14) 0.4085(5) 0.0481(9) Uani 1 1 d . . .
H1D H 0.1839 0.3863 0.4651 0.058 Uiso 1 1 calc R . .
N2 N 0.3215(3) 0.32114(14) 0.5863(5) 0.0457(9) Uani 1 1 d . . .
O1 O 0.2682(3) 0.46034(14) 0.4047(5) 0.0723(10) Uani 1 1 d . . .
O2 O 0.1165(3) 0.13423(14) 0.4685(5) 0.0810(11) Uani 1 1 d . . .
O3 O -0.0711(3) 0.18480(14) 0.2031(4) 0.0690(10) Uani 1 1 d . . .
O4 O 0.5114(11) 0.4943(7) 0.300(2) 0.548(17) Uani 1 1 d . . .
H24 H 0.5006 0.4580 0.2731 0.822 Uiso 1 1 d R . .
H23 H 0.5849 0.4982 0.3770 0.822 Uiso 1 1 d R . .

loop_
_atom_site_aniso_label
_atom_site_aniso_U_11
_atom_site_aniso_U_22
_atom_site_aniso_U_33
_atom_site_aniso_U_23
_atom_site_aniso_U_13
_atom_site_aniso_U_12
C1 0.106(5) 0.054(3) 0.097(4) 0.009(3) 0.044(4) -0.014(3)
C5 0.077(4) 0.069(4) 0.069(4) 0.006(3) 0.008(3) 0.023(3)
C17 0.047(3) 0.079(4) 0.054(3) 0.004(3) 0.003(2) 0.003(3)
C4 0.080(4) 0.048(3) 0.056(3) 0.008(2) 0.023(3) 0.008(3)
C6 0.060(3) 0.066(3) 0.062(3) 0.002(3) 0.012(3) 0.016(3)
C18 0.053(3) 0.068(3) 0.063(3) 0.002(3) 0.006(2) -0.005(3)
C7 0.056(3) 0.051(3) 0.063(3) 0.005(2) 0.015(2) 0.002(2)
C2 0.081(4) 0.045(3) 0.065(3) -0.011(2) 0.033(3) 0.000(3)
C16 0.052(3) 0.059(3) 0.051(3) 0.008(2) 0.010(2) 0.011(2)
C20 0.044(3) 0.050(3) 0.044(2) -0.002(2) 0.012(2) 0.002(2)
C8 0.050(3) 0.048(3) 0.041(2) -0.0008(19) 0.011(2) 0.003(2)
C22 0.072(3) 0.045(3) 0.080(4) 0.003(2) 0.017(3) 0.008(2)
C3 0.057(3) 0.044(3) 0.048(3) 0.001(2) 0.014(2) 0.002(2)
C19 0.055(3) 0.051(3) 0.063(3) -0.002(2) 0.007(2) -0.010(2)
C14 0.053(3) 0.043(2) 0.044(2) 0.002(2) 0.016(2) 0.003(2)
C13 0.049(3) 0.035(2) 0.046(2) -0.0048(18) 0.016(2) -0.0040(19)
C15 0.046(3) 0.048(3) 0.038(2) -0.0001(19) 0.0145(19) 0.001(2)
C11 0.046(3) 0.050(3) 0.049(3) -0.006(2) 0.013(2) -0.009(2)
C12 0.058(3) 0.039(3) 0.053(3) -0.007(2) 0.018(2) -0.003(2)
C10 0.049(3) 0.048(3) 0.050(3) 0.000(2) 0.009(2) 0.003(2)
C21 0.044(2) 0.045(2) 0.036(2) -0.0001(19) 0.0144(19) -0.002(2)
C9 0.043(2) 0.042(2) 0.042(2) -0.0007(19) 0.0135(19) -0.003(2)
N1 0.047(2) 0.038(2) 0.056(2) 0.0023(17) 0.0101(17) 0.0015(16)
N2 0.042(2) 0.043(2) 0.048(2) 0.0028(17) 0.0066(16) -0.0022(17)
O1 0.061(2) 0.051(2) 0.106(3) -0.0038(19) 0.025(2) -0.0039(17)
O2 0.084(3) 0.044(2) 0.101(3) -0.0017(19) 0.002(2) -0.0133(18)
O3 0.060(2) 0.058(2) 0.079(2) -0.0090(17) 0.0021(18) -0.0171(17)
O4 0.255(13) 0.47(2) 0.94(5) -0.34(3) 0.20(2) -0.099(13)

loop_
_atom_type_symbol
_atom_type_description
_atom_type_scat_dispersion_real
_atom_type_scat_dispersion_imag
_atom_type_scat_source
C C 0.0033 0.0016 'International Tables Vol C Tables 4.2.6.8 and 6.1.1.4'
H H 0.0000 0.0000 'International Tables Vol C Tables 4.2.6.8 and 6.1.1.4'
N N 0.0061 0.0033 'International Tables Vol C Tables 4.2.6.8 and 6.1.1.4'
O O 0.0106 0.0060 'International Tables Vol C Tables 4.2.6.8 and 6.1.1.4'

loop_
_geom_angle_atom_site_label_1
_geom_angle_atom_site_label_2
_geom_angle_atom_site_label_3
_geom_angle
_geom_angle_site_symmetry_1
_geom_angle_site_symmetry_3
_geom_angle_publ_flag
C2 C1 H1A 109.5 . . ?
C2 C1 H1B 109.5 . . ?
H1A C1 H1B 109.5 . . ?
C2 C1 H1C 109.5 . . ?
H1A C1 H1C 109.5 . . ?
H1B C1 H1C 109.5 . . ?
C6 C5 C4 120.0(5) . . ?
C6 C5 H5A 120.0 . . ?
C4 C5 H5A 120.0 . . ?
C16 C17 C18 120.7(5) . . ?
C16 C17 H17A 119.7 . . ?
C18 C17 H17A 119.7 . . ?
C5 C4 C3 121.2(5) . . ?
C5 C4 H4A 119.4 . . ?
C3 C4 H4A 119.4 . . ?
C5 C6 C7 119.5(5) . . ?
C5 C6 H6A 120.2 . . ?
C7 C6 H6A 120.2 . . ?
C19 C18 C17 120.7(4) . . ?
C19 C18 H18A 119.6 . . ?
C17 C18 H18A 119.6 . . ?
C8 C7 C6 121.3(5) . . ?
C8 C7 H7A 119.3 . . ?
C6 C7 H7A 119.3 . . ?
O1 C2 C3 121.6(4) . . ?
O1 C2 C1 118.8(5) . . ?
C3 C2 C1 119.7(5) . . ?
C17 C16 C15 121.8(4) . . ?
C17 C16 H16A 119.1 . . ?
C15 C16 H16A 119.1 . . ?
N2 C20 C15 122.8(4) . . ?
N2 C20 C19 117.2(4) . . ?
C15 C20 C19 120.0(4) . . ?
C7 C8 N1 120.7(4) . . ?
C7 C8 C3 118.7(4) . . ?
N1 C8 C3 120.4(4) . . ?
C14 C22 H22C 109.5 . . ?
C14 C22 H22B 109.5 . . ?
H22C C22 H22B 109.5 . . ?
C14 C22 H22A 109.5 . . ?
H22C C22 H22A 109.5 . . ?
H22B C22 H22A 109.5 . . ?
C4 C3 C8 119.2(4) . . ?
C4 C3 C2 118.3(4) . . ?
C8 C3 C2 122.6(4) . . ?
C18 C19 C20 119.7(4) . . ?
C18 C19 H19A 120.2 . . ?
C20 C19 H19A 120.2 . . ?
C13 C14 C15 116.9(4) . . ?
C13 C14 C22 123.2(4) . . ?
C15 C14 C22 119.8(4) . . ?
C14 C13 C21 120.1(4) . . ?
C14 C13 C12 122.9(4) . . ?
C21 C13 C12 117.0(4) . . ?
C16 C15 C20 117.1(4) . . ?
C16 C15 C14 124.0(4) . . ?
C20 C15 C14 118.9(4) . . ?
O3 C11 C10 123.9(4) . . ?
O3 C11 C12 117.9(4) . . ?
C10 C11 C12 118.2(4) . . ?
O2 C12 C13 123.9(4) . . ?
O2 C12 C11 117.1(4) . . ?
C13 C12 C11 119.0(4) . . ?
C9 C10 C11 122.4(4) . . ?
C9 C10 H10A 118.8 . . ?
C11 C10 H10A 118.8 . . ?
N2 C21 C13 124.0(4) . . ?
N2 C21 C9 114.2(4) . . ?
C13 C21 C9 121.7(3) . . ?
N1 C9 C10 126.2(4) . . ?
N1 C9 C21 113.6(3) . . ?
C10 C9 C21 120.1(4) . . ?
C9 N1 C8 130.3(4) . . ?
C9 N1 H1D 114.8 . . ?
C8 N1 H1D 114.8 . . ?
C21 N2 C20 117.2(4) . . ?
H24 O4 H23 107.7 . . ?

loop_
_geom_bond_atom_site_label_1
_geom_bond_atom_site_label_2
_geom_bond_distance
_geom_bond_site_symmetry_2
_geom_bond_publ_flag
C1 C2 1.509(6) . ?
C1 H1A 0.9600 . ?
C1 H1B 0.9600 . ?
C1 H1C 0.9600 . ?
C5 C6 1.370(7) . ?
C5 C4 1.384(7) . ?
C5 H5A 0.9300 . ?
C17 C16 1.358(6) . ?
C17 C18 1.378(6) . ?
C17 H17A 0.9300 . ?
C4 C3 1.386(6) . ?
C4 H4A 0.9300 . ?
C6 C7 1.389(6) . ?
C6 H6A 0.9300 . ?
C18 C19 1.373(6) . ?
C18 H18A 0.9300 . ?
C7 C8 1.389(6) . ?
C7 H7A 0.9300 . ?
C2 O1 1.232(5) . ?
C2 C3 1.485(6) . ?
C16 C15 1.416(5) . ?
C16 H16A 0.9300 . ?
C20 N2 1.372(5) . ?
C20 C15 1.416(6) . ?
C20 C19 1.418(6) . ?
C8 N1 1.403(5) . ?
C8 C3 1.404(6) . ?
C22 C14 1.488(6) . ?
C22 H22C 0.9600 . ?
C22 H22B 0.9600 . ?
C22 H22A 0.9600 . ?
C19 H19A 0.9300 . ?
C14 C13 1.383(5) . ?
C14 C15 1.425(5) . ?
C13 C21 1.417(5) . ?
C13 C12 1.483(5) . ?
C11 O3 1.227(5) . ?
C11 C10 1.410(6) . ?
C11 C12 1.534(6) . ?
C12 O2 1.224(5) . ?
C10 C9 1.375(5) . ?
C10 H10A 0.9300 . ?
C21 N2 1.316(5) . ?
C21 C9 1.495(5) . ?
C9 N1 1.349(5) . ?
N1 H1D 0.8600 . ?
O4 H24 0.8503 . ?
O4 H23 0.8500 . ?

loop_
_geom_hbond_atom_site_label_D
_geom_hbond_atom_site_label_H
_geom_hbond_atom_site_label_A
_geom_hbond_distance_DH
_geom_hbond_distance_HA
_geom_hbond_distance_DA
_geom_hbond_angle_DHA
_geom_hbond_site_symmetry_A
O4 H23 O1 0.85 2.16 2.958(14) 156.4 3_666
N1 H1D O1 0.86 2.03 2.657(4) 129.1 .
N1 H1D N2 0.86 2.12 2.578(5) 112.5 .
